data_2012753
loop_
_publ_author_name
'Esther Garc\'ia G.'
'Mendoza G., Virgilio'
'Guzm\'an-B., Jos\'e Agust\'in'
'Graniel, Luis Angel Maldonado'
'Hern\'andez-Ortega, Sim\'on'

_publ_section_title
;
 2-[3-Furyl(hydroxy)methyl]-2,3-dimethylcyclohexanone
;
_journal_issue 6
_journal_name_full 'Acta Crystallographica Section C'
_journal_page_first o336
_journal_page_last o338
_journal_paper_doi 10.1107/S0108270102007527
_journal_volume 58
_journal_year 2002
_chemical_formula_iupac 'C13 H18 O3'
_chemical_formula_moiety 'C13 H18 O3'
_chemical_formula_sum 'C13 H18 O3'
_chemical_formula_weight 222.27
_chemical_melting_point .36E-305
_chemical_name_common FV-LAMAL
_chemical_name_systematic
;
2-[(3-Furyl)(hydroxy)methyl]-2,3-dimethylcyclohexanone
;
_space_group_IT_number 19
_symmetry_cell_setting orthorhombic
_symmetry_space_group_name_Hall 'P 2ac 2ab'
_symmetry_space_group_name_H-M 'P 21 21 21'
_atom_sites_solution_hydrogens geom
_atom_sites_solution_primary direct
_atom_sites_solution_secondary difmap
_cell_angle_alpha 90.00
_cell_angle_beta 90.00
_cell_angle_gamma 90.00
_cell_formula_units_Z 4
_cell_length_a 7.962(3)
_cell_length_b 8.249(4)
_cell_length_c 18.931(9)
_cell_measurement_reflns_used 512
_cell_measurement_temperature 293(2)
_cell_measurement_theta_max 29.09
_cell_measurement_theta_min 2.69
_cell_volume 1243.4(10)
_computing_cell_refinement 'SMART (Bruker, 2000)'
_computing_data_collection 'SMART (Bruker, 2000)'
_computing_data_reduction 'SAINT-Plus (Bruker, 1999)'
_computing_molecular_graphics 'SHELXTL (Bruker, 2000)'
_computing_publication_material SHELXTL
_computing_structure_refinement 'SHELXL97 (Sheldrick, 1997)'
_computing_structure_solution 'SHELXS97 (Sheldrick, 1997)'
_diffrn_ambient_temperature 293(2)
_diffrn_measured_fraction_theta_full 1.000
_diffrn_measured_fraction_theta_max 1.000
_diffrn_measurement_device_type 'Bruker CCD area-detector'
_diffrn_measurement_method '\f and \w'
_diffrn_radiation_monochromator graphite
_diffrn_radiation_source 'fine-focus sealed tube'
_diffrn_radiation_type MoK\a
_diffrn_radiation_wavelength 0.71073
_diffrn_reflns_av_R_equivalents 0.1486
_diffrn_reflns_av_sigmaI/netI 0.0667
_diffrn_reflns_limit_h_max 10
_diffrn_reflns_limit_h_min -10
_diffrn_reflns_limit_k_max 10
_diffrn_reflns_limit_k_min -10
_diffrn_reflns_limit_l_max 24
_diffrn_reflns_limit_l_min -24
_diffrn_reflns_number 11179
_diffrn_reflns_theta_full 27.49
_diffrn_reflns_theta_max 27.49
_diffrn_reflns_theta_min 2.15
_diffrn_standards_decay_% <2
_diffrn_standards_number 0
_exptl_absorpt_coefficient_mu 0.083
_exptl_absorpt_correction_type none
_exptl_crystal_colour colorless
_exptl_crystal_density_diffrn 1.187
_exptl_crystal_density_method 'not measured'
_exptl_crystal_description prism
_exptl_crystal_F_000 480
_exptl_crystal_size_max 0.24
_exptl_crystal_size_mid 0.20
_exptl_crystal_size_min 0.14
_refine_diff_density_max 0.149
_refine_diff_density_min -0.122
_refine_ls_extinction_method none
_refine_ls_goodness_of_fit_ref 0.988
_refine_ls_hydrogen_treatment mixed
_refine_ls_matrix_type full
_refine_ls_number_parameters 149
_refine_ls_number_reflns 1667
_refine_ls_number_restraints 0
_refine_ls_restrained_S_all 0.988
_refine_ls_R_factor_all 0.0845
_refine_ls_R_factor_gt 0.0524
_refine_ls_shift/su_max 0.021
_refine_ls_shift/su_mean 0.004
_refine_ls_structure_factor_coef Fsqd
_refine_ls_weighting_details 'calc w = 1/[\s^2^(Fo^2^)+(0.0271P)^2^] where P = (Fo^2^+2Fc^2^)/3'
_refine_ls_weighting_scheme calc
_refine_ls_wR_factor_gt 0.0891
_refine_ls_wR_factor_ref 0.0983
_reflns_number_gt 1045
_reflns_number_total 1667
_reflns_threshold_expression I>2\s(I)
_cod_data_source_file fr1367.cif
_cod_data_source_block I
_cod_original_cell_volume 1243.3(10)
_cod_database_code 2012753

loop_
_symmetry_equiv_pos_as_xyz
'x, y, z'
'-x+1/2, -y, z+1/2'
'-x, y+1/2, -z+1/2'
'x+1/2, -y+1/2, -z'

loop_
_atom_site_label
_atom_site_fract_x
_atom_site_fract_y
_atom_site_fract_z
_atom_site_U_iso_or_equiv
_atom_site_adp_type
_atom_site_calc_flag
_atom_site_refinement_flags
_atom_site_occupancy
_atom_site_disorder_assembly
_atom_site_disorder_group
_atom_site_type_symbol
O1 -0.0547(2) 0.7757(3) 0.10759(12) 0.0733(7) Uani d . 1 . . O
O2 0.2303(3) 0.6215(3) 0.00156(11) 0.0610(6) Uani d . 1 . . O
H2 0.287(4) 0.644(3) -0.0319(15) 0.061(11) Uiso d . 1 . . H
C1 0.0978(4) 0.7891(3) 0.11498(16) 0.0543(7) Uani d . 1 . . C
C2 0.2099(3) 0.6414(3) 0.12763(14) 0.0496(7) Uani d . 1 . . C
C3 0.3079(4) 0.6697(4) 0.19776(16) 0.0627(8) Uani d . 1 . . C
H3 0.3942 0.5852 0.2008 0.075 Uiso calc R 1 . . H
C4 0.3997(4) 0.8345(4) 0.1983(2) 0.0823(11) Uani d . 1 . . C
H4A 0.4549 0.8490 0.2435 0.099 Uiso calc R 1 . . H
H4B 0.4855 0.8345 0.1619 0.099 Uiso calc R 1 . . H
C5 0.2803(5) 0.9755(4) 0.1856(2) 0.0874(12) Uani d . 1 . . C
H5A 0.3439 1.0756 0.1829 0.105 Uiso calc R 1 . . H
H5B 0.2028 0.9841 0.2250 0.105 Uiso calc R 1 . . H
C6 0.1809(4) 0.9516(3) 0.1167(2) 0.0716(10) Uani d . 1 . . C
H6A 0.0963 1.0357 0.1127 0.086 Uiso calc R 1 . . H
H6B 0.2564 0.9616 0.0767 0.086 Uiso calc R 1 . . H
C7 0.3326(3) 0.6299(3) 0.06395(15) 0.0511(7) Uani d . 1 . . C
H7 0.3971 0.7309 0.0620 0.061 Uiso calc R 1 . . H
C8 0.1032(3) 0.4871(3) 0.13147(19) 0.0644(9) Uani d . 1 . . C
H8A 0.0682 0.4568 0.0848 0.077 Uiso calc R 1 . . H
H8B 0.0060 0.5068 0.1603 0.077 Uiso calc R 1 . . H
H8C 0.1684 0.4010 0.1518 0.077 Uiso calc R 1 . . H
C9 0.1950(4) 0.6520(4) 0.26324(16) 0.0965(12) Uani d . 1 . . C
H9A 0.2521 0.6949 0.3038 0.116 Uiso calc R 1 . . H
H9B 0.1701 0.5395 0.2709 0.116 Uiso calc R 1 . . H
H9C 0.0923 0.7107 0.2559 0.116 Uiso calc R 1 . . H
O10 0.6957(2) 0.3527(3) 0.07977(12) 0.0755(7) Uani d . 1 . . O
C11 0.6202(3) 0.5009(4) 0.08266(17) 0.0624(8) Uani d . 1 . . C
H11 0.6759 0.5968 0.0936 0.075 Uiso calc R 1 . . H
C12 0.4551(3) 0.4917(3) 0.06766(15) 0.0504(7) Uani d . 1 . . C
C13 0.4257(4) 0.3236(3) 0.05373(18) 0.0645(8) Uani d . 1 . . C
H13 0.3237 0.2765 0.0414 0.077 Uiso calc R 1 . . H
C14 0.5724(4) 0.2472(4) 0.06168(18) 0.0691(9) Uani d . 1 . . C
H14 0.5878 0.1364 0.0556 0.083 Uiso calc R 1 . . H

loop_
_atom_site_aniso_label
_atom_site_aniso_U_11
_atom_site_aniso_U_22
_atom_site_aniso_U_33
_atom_site_aniso_U_12
_atom_site_aniso_U_13
_atom_site_aniso_U_23
O1 0.0525(12) 0.0876(15) 0.0797(15) 0.0032(11) -0.0070(12) 0.0100(12)
O2 0.0610(14) 0.0709(14) 0.0509(12) -0.0047(11) -0.0005(13) 0.0113(11)
C1 0.0532(17) 0.0607(19) 0.0491(18) 0.0001(14) -0.0011(16) 0.0009(14)
C2 0.0513(16) 0.0477(16) 0.0496(16) -0.0043(13) -0.0005(15) 0.0009(13)
C3 0.066(2) 0.0674(19) 0.0550(18) 0.0067(16) -0.0111(17) -0.0015(16)
C4 0.079(2) 0.085(2) 0.084(2) -0.006(2) -0.021(2) -0.025(2)
C5 0.096(3) 0.061(2) 0.105(3) -0.009(2) 0.001(3) -0.020(2)
C6 0.075(2) 0.0487(19) 0.091(3) 0.0036(15) -0.002(2) 0.0025(17)
C7 0.0528(16) 0.0461(15) 0.0543(17) -0.0121(13) -0.0063(15) 0.0041(15)
C8 0.0647(19) 0.0604(18) 0.068(2) -0.0102(16) 0.0073(17) 0.0102(17)
C9 0.127(3) 0.110(3) 0.053(2) -0.005(3) -0.006(2) -0.002(2)
O10 0.0615(13) 0.0736(15) 0.0915(17) 0.0112(12) 0.0043(13) 0.0010(13)
C11 0.0557(17) 0.0525(17) 0.079(2) -0.0034(16) 0.0073(17) 0.0020(17)
C12 0.0513(16) 0.0490(15) 0.0508(16) -0.0049(15) 0.0024(16) -0.0032(15)
C13 0.0597(19) 0.0564(17) 0.077(2) -0.0062(15) -0.0081(18) -0.0052(17)
C14 0.083(2) 0.0523(16) 0.072(2) 0.0048(19) 0.007(2) -0.0026(17)

loop_
_atom_type_symbol
_atom_type_description
_atom_type_scat_dispersion_real
_atom_type_scat_dispersion_imag
_atom_type_scat_source
C C 0.0033 0.0016 'International Tables Vol C Tables 4.2.6.8 and 6.1.1.4'
H H 0.0000 0.0000 'International Tables Vol C Tables 4.2.6.8 and 6.1.1.4'
O O 0.0106 0.0060 'International Tables Vol C Tables 4.2.6.8 and 6.1.1.4'

loop_
_geom_angle_atom_site_label_1
_geom_angle_atom_site_label_2
_geom_angle_atom_site_label_3
_geom_angle
_geom_angle_publ_flag
C7 O2 H2 109(2) ?
O1 C1 C6 121.4(3) yes
O1 C1 C2 121.6(3) yes
C6 C1 C2 116.9(2) yes
C1 C2 C8 110.2(2) yes
C1 C2 C7 107.1(2) yes
C8 C2 C7 109.5(2) ?
C1 C2 C3 107.9(2) ?
C8 C2 C3 111.2(2) ?
C7 C2 C3 110.8(2) ?
C9 C3 C4 110.8(3) ?
C9 C3 C2 112.3(2) ?
C4 C3 C2 112.0(3) ?
C9 C3 H3 107.1 ?
C4 C3 H3 107.1 ?
C2 C3 H3 107.1 ?
C5 C4 C3 112.1(2) ?
C5 C4 H4A 109.2 ?
C3 C4 H4A 109.2 ?
C5 C4 H4B 109.2 ?
C3 C4 H4B 109.2 ?
H4A C4 H4B 107.9 ?
C4 C5 C6 110.9(3) ?
C4 C5 H5A 109.4 ?
C6 C5 H5A 109.5 ?
C4 C5 H5B 109.5 ?
C6 C5 H5B 109.4 ?
H5A C5 H5B 108.0 ?
C1 C6 C5 111.2(3) ?
C1 C6 H6A 109.4 ?
C5 C6 H6A 109.4 ?
C1 C6 H6B 109.4 ?
C5 C6 H6B 109.4 ?
H6A C6 H6B 108.0 ?
O2 C7 C12 111.7(2) ?
O2 C7 C2 106.5(2) yes
C12 C7 C2 114.7(2) ?
O2 C7 H7 107.9 ?
C12 C7 H7 107.9 ?
C2 C7 H7 107.9 ?
C2 C8 H8A 109.5 ?
C2 C8 H8B 109.5 ?
H8A C8 H8B 109.5 ?
C2 C8 H8C 109.5 ?
H8A C8 H8C 109.5 ?
H8B C8 H8C 109.5 ?
C3 C9 H9A 109.5 ?
C3 C9 H9B 109.5 ?
H9A C9 H9B 109.5 ?
C3 C9 H9C 109.5 ?
H9A C9 H9C 109.5 ?
H9B C9 H9C 109.5 ?
C14 O10 C11 105.4(2) yes
C12 C11 O10 111.8(3) yes
C12 C11 H11 124.1 ?
O10 C11 H11 124.1 ?
C11 C12 C13 104.7(3) yes
C11 C12 C7 126.9(2) ?
C13 C12 C7 128.4(2) ?
C14 C13 C12 107.1(3) yes
C14 C13 H13 126.5 ?
C12 C13 H13 126.5 ?
C13 C14 O10 111.1(3) yes
C13 C14 H14 124.5 ?
O10 C14 H14 124.5 ?

loop_
_geom_bond_atom_site_label_1
_geom_bond_atom_site_label_2
_geom_bond_site_symmetry_2
_geom_bond_distance
_geom_bond_publ_flag
O1 C1 . 1.227(3) yes
O2 C7 . 1.436(3) yes
O2 H2 . 0.80(3) ?
C1 C6 . 1.496(4) ?
C1 C2 . 1.529(4) yes
C2 C8 . 1.532(3) yes
C2 C7 . 1.554(4) yes
C2 C3 . 1.558(4) yes
C3 C9 . 1.538(4) ?
C3 C4 . 1.544(4) ?
C3 H3 . 0.9800 ?
C4 C5 . 1.521(4) ?
C4 H4A . 0.9700 ?
C4 H4B . 0.9700 ?
C5 C6 . 1.538(5) ?
C5 H5A . 0.9700 ?
C5 H5B . 0.9700 ?
C6 H6A . 0.9700 ?
C6 H6B . 0.9700 ?
C7 C12 . 1.502(4) ?
C7 H7 . 0.9800 ?
C8 H8A . 0.9600 ?
C8 H8B . 0.9600 ?
C8 H8C . 0.9600 ?
C9 H9A . 0.9600 ?
C9 H9B . 0.9600 ?
C9 H9C . 0.9600 ?
O10 C14 . 1.356(3) yes
O10 C11 . 1.364(3) yes
C11 C12 . 1.347(3) yes
C11 H11 . 0.9300 ?
C12 C13 . 1.430(4) yes
C13 C14 . 1.335(4) yes
C13 H13 . 0.9300 ?
C14 H14 . 0.9300 ?

loop_
_geom_hbond_atom_site_label_D
_geom_hbond_atom_site_label_H
_geom_hbond_atom_site_label_A
_geom_hbond_site_symmetry_A
_geom_hbond_distance_DH
_geom_hbond_distance_HA
_geom_hbond_distance_DA
_geom_hbond_angle_DHA
O2 H2 O1 4_565 0.80(3) 2.02(3) 2.814(3) 172(3)

loop_
_geom_torsion_atom_site_label_1
_geom_torsion_atom_site_label_2
_geom_torsion_atom_site_label_3
_geom_torsion_atom_site_label_4
_geom_torsion
_geom_torsion_publ_flag
O1 C1 C2 C8 -1.8(4) yes
C6 C1 C2 C8 174.3(3) ?
O1 C1 C2 C7 117.3(3) yes
C6 C1 C2 C7 -66.6(3) ?
O1 C1 C2 C3 -123.4(3) ?
C6 C1 C2 C3 52.8(3) ?
C1 C2 C3 C9 73.1(3) ?
C8 C2 C3 C9 -47.9(3) ?
C7 C2 C3 C9 -170.0(3) ?
C1 C2 C3 C4 -52.3(3) ?
C8 C2 C3 C4 -173.3(2) ?
C7 C2 C3 C4 64.6(3) ?
C9 C3 C4 C5 -69.8(4) ?
C2 C3 C4 C5 56.5(4) ?
C3 C4 C5 C6 -55.0(4) ?
O1 C1 C6 C5 122.6(3) ?
C2 C1 C6 C5 -53.5(4) ?
C4 C5 C6 C1 52.1(4) ?
C1 C2 C7 O2 -56.5(3) yes
C8 C2 C7 O2 63.0(3) yes
C3 C2 C7 O2 -173.9(2) ?
C1 C2 C7 C12 179.3(2) ?
C8 C2 C7 C12 -61.2(3) ?
C3 C2 C7 C12 61.9(3) ?
C14 O10 C11 C12 0.5(3) ?
O10 C11 C12 C13 -0.5(4) ?
O10 C11 C12 C7 -178.4(3) ?
O2 C7 C12 C11 133.0(3) ?
C2 C7 C12 C11 -105.6(3) ?
O2 C7 C12 C13 -44.4(4) ?
C2 C7 C12 C13 77.0(4) ?
C11 C12 C13 C14 0.3(4) ?
C7 C12 C13 C14 178.2(3) ?
C12 C13 C14 O10 0.0(4) ?
C11 O10 C14 C13 -0.3(4) ?

loop_
_cod_related_entry_id
_cod_related_entry_database
_cod_related_entry_code
1 ChemSpider 21181806
